data_7044916
loop_
_publ_author_name
'Bergmann, Larissa'
'Braun, Carolin'
'Nieger, Martin'
'Br\"ase, Stefan'

_publ_section_title
;
 The coordination- and photochemistry of copper(i) complexes: variation of
 N^N ligands from imidazole to tetrazole.
;
_journal_issue 2
_journal_name_full 'Dalton transactions (Cambridge, England : 2003)'
_journal_page_first 608
_journal_page_last 621
_journal_paper_doi 10.1039/c7dt03682e
_journal_volume 47
_journal_year 2018
_chemical_formula_moiety 'C42 H34 Cu N5 P2'
_chemical_formula_sum 'C42 H34 Cu N5 P2'
_chemical_formula_weight 734.22
_space_group_IT_number 14
_space_group_name_Hall '-P 2yn'
_space_group_name_H-M_alt 'P 1 21/n 1'
_symmetry_cell_setting monoclinic
_symmetry_space_group_name_Hall '-P 2yn'
_symmetry_space_group_name_H-M 'P 1 21/n 1'
_atom_sites_solution_hydrogens geom
_atom_sites_solution_primary heavy
_atom_sites_solution_secondary difmap
_audit_block_doi 10.5517/cczyncx
_audit_creation_method SHELXL-97
_audit_update_record
;
2013-01-29 deposited with the CCDC.
2017-12-01 downloaded from the CCDC.
;
_cell_angle_alpha 90.00
_cell_angle_beta 91.356(2)
_cell_angle_gamma 90.00
_cell_formula_units_Z 4
_cell_length_a 9.0816(2)
_cell_length_b 18.2546(6)
_cell_length_c 22.2364(6)
_cell_measurement_reflns_used 7863
_cell_measurement_temperature 123(2)
_cell_measurement_theta_max 25.0
_cell_measurement_theta_min 1.0
_cell_volume 3685.34(18)
_computing_cell_refinement DENZO-SMN
_computing_data_collection Collect
_computing_data_reduction DENZO-SMN
_computing_molecular_graphics XP
_computing_publication_material 'SHELXL-97 (Sheldrick, 1997)'
_computing_structure_refinement 'SHELXL-97 (Sheldrick, 1997)'
_computing_structure_solution 'SHELXS-97 (Sheldrick, 1990)'
_diffrn_ambient_temperature 123(2)
_diffrn_measured_fraction_theta_full 0.997
_diffrn_measured_fraction_theta_max 0.997
_diffrn_measurement_device_type 'Bruker-Nonius APEXII'
_diffrn_measurement_method 'rotation in phi and omega, 1 deg.'
_diffrn_radiation_monochromator graphite
_diffrn_radiation_source 'fine-focus sealed tube'
_diffrn_radiation_type MoK\a
_diffrn_radiation_wavelength 0.71073
_diffrn_reflns_av_R_equivalents 0.1038
_diffrn_reflns_av_sigmaI/netI 0.0931
_diffrn_reflns_limit_h_max 10
_diffrn_reflns_limit_h_min -10
_diffrn_reflns_limit_k_max 20
_diffrn_reflns_limit_k_min -21
_diffrn_reflns_limit_l_max 21
_diffrn_reflns_limit_l_min -26
_diffrn_reflns_number 22790
_diffrn_reflns_theta_full 25.03
_diffrn_reflns_theta_max 25.03
_diffrn_reflns_theta_min 2.97
_exptl_absorpt_coefficient_mu 0.717
_exptl_absorpt_correction_T_max 0.94806
_exptl_absorpt_correction_T_min 0.84718
_exptl_absorpt_correction_type multi-scan
_exptl_absorpt_process_details 'MULABS (Platon, cf. blessing, 1995)'
_exptl_crystal_colour colourless
_exptl_crystal_density_diffrn 1.323
_exptl_crystal_density_meas ?
_exptl_crystal_density_method 'not measured'
_exptl_crystal_description plates
_exptl_crystal_F_000 1520
_exptl_crystal_size_max 0.24
_exptl_crystal_size_mid 0.10
_exptl_crystal_size_min 0.06
_refine_diff_density_max 0.457
_refine_diff_density_min -0.385
_refine_diff_density_rms 0.091
_refine_ls_extinction_method none
_refine_ls_goodness_of_fit_ref 1.139
_refine_ls_hydrogen_treatment constr
_refine_ls_matrix_type full
_refine_ls_number_parameters 420
_refine_ls_number_reflns 6500
_refine_ls_number_restraints 8
_refine_ls_restrained_S_all 1.161
_refine_ls_R_factor_all 0.1137
_refine_ls_R_factor_gt 0.0765
_refine_ls_shift/su_max 0.000
_refine_ls_shift/su_mean 0.000
_refine_ls_structure_factor_coef Fsqd
_refine_ls_weighting_details 'calc w=1/[\s^2^(Fo^2^)+(0.0000P)^2^+14.0000P] where P=(Fo^2^+2Fc^2^)/3'
_refine_ls_weighting_scheme calc
_refine_ls_wR_factor_gt 0.1337
_refine_ls_wR_factor_ref 0.1489
_reflns_number_gt 4703
_reflns_number_total 6500
_reflns_threshold_expression >2sigma(I)
_cod_data_source_file c7dt03682e2.cif
_cod_data_source_block sb382_m_Compound_1a
_cod_depositor_comments
;
The following automatic conversions were performed:

'_exptl_crystal_density_meas' value 'none' was changed to '?' - the
value is perceived as not measured.

Automatic conversion script
Id: cif_fix_values 4973 2017-02-22 13:04:09Z antanas 

 Adding full bibliography for 7044915--7044926.cif.
;
_cod_original_sg_symbol_H-M 'P 21/n'
_cod_database_code 7044916

loop_
_symmetry_equiv_pos_as_xyz
'x, y, z'
'-x+1/2, y+1/2, -z+1/2'
'-x, -y, -z'
'x-1/2, -y-1/2, z-1/2'

loop_
_atom_site_label
_atom_site_type_symbol
_atom_site_fract_x
_atom_site_fract_y
_atom_site_fract_z
_atom_site_U_iso_or_equiv
_atom_site_adp_type
_atom_site_occupancy
_atom_site_symmetry_multiplicity
_atom_site_calc_flag
_atom_site_refinement_flags
_atom_site_disorder_assembly
_atom_site_disorder_group
Cu1 Cu 0.40094(7) 0.74099(3) 0.65859(3) 0.02160(18) Uani 1 1 d D A .
N1 N 0.4797(4) 0.7073(2) 0.74085(19) 0.0211(10) Uani 1 1 d . . .
N2 N 0.6066(5) 0.6887(3) 0.7699(2) 0.0279(11) Uani 1 1 d . . .
N3 N 0.5787(5) 0.6788(3) 0.8275(2) 0.0336(12) Uani 1 1 d . . .
N4 N 0.4344(5) 0.6899(3) 0.8365(2) 0.0343(12) Uani 1 1 d . . .
C5 C 0.3772(6) 0.7070(3) 0.7830(2) 0.0204(11) Uani 1 1 d . . .
C6 C 0.2246(6) 0.7243(3) 0.7664(2) 0.0250(12) Uani 1 1 d . . .
C7 C 0.1093(6) 0.7197(3) 0.8058(3) 0.0360(15) Uani 1 1 d . . .
H7 H 0.1270 0.7057 0.8465 0.043 Uiso 1 1 calc R . .
C8 C -0.0314(6) 0.7357(4) 0.7854(3) 0.0425(16) Uani 1 1 d . . .
H8 H -0.1127 0.7318 0.8114 0.051 Uiso 1 1 calc R . .
C9 C -0.0516(6) 0.7574(4) 0.7269(3) 0.0409(16) Uani 1 1 d . . .
H9 H -0.1476 0.7685 0.7117 0.049 Uiso 1 1 calc R . .
C10 C 0.0675(6) 0.7631(3) 0.6901(3) 0.0315(13) Uani 1 1 d . . .
H10 H 0.0518 0.7800 0.6500 0.038 Uiso 1 1 calc R . .
N11 N 0.2054(4) 0.7458(2) 0.70854(19) 0.0231(10) Uani 1 1 d . . .
P1 P 0.45961(15) 0.85398(8) 0.62807(6) 0.0251(3) Uani 1 1 d D . .
C12 C 0.5683(6) 0.8566(3) 0.5605(2) 0.0290(13) Uani 1 1 d D A .
C13 C 0.5446(8) 0.9043(4) 0.5123(3) 0.0490(18) Uani 1 1 d . . .
H13 H 0.4632 0.9370 0.5122 0.059 Uiso 1 1 calc R A .
C14 C 0.6399(12) 0.9042(4) 0.4642(3) 0.075(3) Uani 1 1 d . A .
H14 H 0.6238 0.9372 0.4318 0.090 Uiso 1 1 calc R . .
C15 C 0.7558(10) 0.8571(4) 0.4633(3) 0.060(2) Uani 1 1 d . . .
H15 H 0.8196 0.8571 0.4301 0.073 Uiso 1 1 calc R A .
C16 C 0.7809(8) 0.8096(4) 0.5104(3) 0.0511(18) Uani 1 1 d . A .
H16 H 0.8619 0.7767 0.5099 0.061 Uiso 1 1 calc R . .
C17 C 0.6867(7) 0.8102(3) 0.5587(3) 0.0392(15) Uani 1 1 d . . .
H17 H 0.7048 0.7775 0.5914 0.047 Uiso 1 1 calc R A .
C18 C 0.5740(5) 0.9115(3) 0.6780(2) 0.0264(12) Uani 1 1 d D A .
C19 C 0.6300(6) 0.8838(3) 0.7311(2) 0.0295(13) Uani 1 1 d . . .
H19 H 0.6033 0.8359 0.7436 0.035 Uiso 1 1 calc R A .
C20 C 0.7262(7) 0.9257(4) 0.7666(3) 0.0412(16) Uani 1 1 d . A .
H20 H 0.7666 0.9057 0.8028 0.049 Uiso 1 1 calc R . .
C21 C 0.7633(7) 0.9952(4) 0.7501(3) 0.0445(17) Uani 1 1 d . . .
H21 H 0.8282 1.0238 0.7747 0.053 Uiso 1 1 calc R A .
C22 C 0.7051(8) 1.0232(4) 0.6972(3) 0.058(2) Uani 1 1 d . A .
H22 H 0.7295 1.0716 0.6852 0.069 Uiso 1 1 calc R . .
C23 C 0.6109(7) 0.9812(4) 0.6612(3) 0.0472(18) Uani 1 1 d . . .
H23 H 0.5717 1.0009 0.6247 0.057 Uiso 1 1 calc R A .
C24 C 0.2916(6) 0.9112(4) 0.6201(4) 0.0294(16) Uiso 0.543(14) 1 d PGD A 1
C25 C 0.1903(8) 0.8983(4) 0.5735(4) 0.043(3) Uiso 0.543(14) 1 d PG A 1
H25 H 0.2110 0.8629 0.5435 0.052 Uiso 0.543(14) 1 calc PR A 1
C26 C 0.0588(7) 0.9372(4) 0.5707(5) 0.041(3) Uiso 0.543(14) 1 d PG A 1
H26 H -0.0105 0.9284 0.5388 0.049 Uiso 0.543(14) 1 calc PR A 1
C27 C 0.0285(6) 0.9890(4) 0.6145(5) 0.044(2) Uiso 0.543(14) 1 d PG A 1
H27 H -0.0614 1.0156 0.6126 0.052 Uiso 0.543(14) 1 calc PR A 1
C28 C 0.1298(9) 1.0019(5) 0.6611(4) 0.042(3) Uiso 0.543(14) 1 d PG A 1
H28 H 0.1091 1.0373 0.6911 0.050 Uiso 0.543(14) 1 calc PR A 1
C29 C 0.2613(8) 0.9630(5) 0.6640(3) 0.039(3) Uiso 0.543(14) 1 d PG A 1
H29 H 0.3305 0.9718 0.6958 0.047 Uiso 0.543(14) 1 calc PR A 1
C24' C 0.2957(7) 0.9070(5) 0.6067(4) 0.0294(16) Uiso 0.457(14) 1 d PGD A 2
C25' C 0.2237(10) 0.8998(5) 0.5512(4) 0.037(4) Uiso 0.457(14) 1 d PG A 2
H25' H 0.2675 0.8721 0.5202 0.045 Uiso 0.457(14) 1 calc PR A 2
C26' C 0.0877(9) 0.9330(5) 0.5411(5) 0.039(4) Uiso 0.457(14) 1 d PG A 2
H26' H 0.0385 0.9281 0.5031 0.047 Uiso 0.457(14) 1 calc PR A 2
C27' C 0.0237(7) 0.9735(6) 0.5865(6) 0.044(2) Uiso 0.457(14) 1 d PG A 2
H27' H -0.0692 0.9963 0.5796 0.052 Uiso 0.457(14) 1 calc PR A 2
C28' C 0.0957(10) 0.9808(6) 0.6420(5) 0.044(4) Uiso 0.457(14) 1 d PG A 2
H28' H 0.0520 1.0085 0.6731 0.052 Uiso 0.457(14) 1 calc PR A 2
C29' C 0.2317(10) 0.9475(6) 0.6522(4) 0.035(4) Uiso 0.457(14) 1 d PG A 2
H29' H 0.2809 0.9524 0.6901 0.042 Uiso 0.457(14) 1 calc PR A 2
P2 P 0.41429(15) 0.64434(8) 0.59611(6) 0.0218(3) Uani 1 1 d . . .
C30 C 0.6055(6) 0.6273(3) 0.5763(2) 0.0252(12) Uani 1 1 d . A .
C31 C 0.7083(6) 0.6268(3) 0.6241(3) 0.0303(13) Uani 1 1 d . . .
H31 H 0.6769 0.6341 0.6641 0.036 Uiso 1 1 calc R A .
C32 C 0.8549(6) 0.6157(4) 0.6132(3) 0.0416(16) Uani 1 1 d . A .
H32 H 0.9241 0.6138 0.6459 0.050 Uiso 1 1 calc R . .
C33 C 0.9026(6) 0.6073(4) 0.5548(3) 0.0420(16) Uani 1 1 d . . .
H33 H 1.0043 0.6005 0.5474 0.050 Uiso 1 1 calc R A .
C34 C 0.8020(7) 0.6087(3) 0.5075(3) 0.0389(15) Uani 1 1 d . A .
H34 H 0.8344 0.6032 0.4674 0.047 Uiso 1 1 calc R . .
C35 C 0.6526(6) 0.6183(3) 0.5183(3) 0.0307(13) Uani 1 1 d . . .
H35 H 0.5832 0.6187 0.4857 0.037 Uiso 1 1 calc R A .
C36 C 0.3141(6) 0.6477(3) 0.5240(2) 0.0259(12) Uani 1 1 d . A .
C37 C 0.2795(9) 0.7149(4) 0.5007(3) 0.063(2) Uani 1 1 d . . .
H37 H 0.3100 0.7577 0.5219 0.076 Uiso 1 1 calc R A .
C38 C 0.2009(10) 0.7220(4) 0.4469(3) 0.079(3) Uani 1 1 d . A .
H38 H 0.1786 0.7693 0.4316 0.095 Uiso 1 1 calc R . .
C39 C 0.1549(7) 0.6609(4) 0.4156(3) 0.0440(17) Uani 1 1 d . . .
H39 H 0.0986 0.6654 0.3792 0.053 Uiso 1 1 calc R A .
C40 C 0.1920(6) 0.5937(4) 0.4380(3) 0.0370(15) Uani 1 1 d . A .
H40 H 0.1634 0.5509 0.4162 0.044 Uiso 1 1 calc R . .
C41 C 0.2708(6) 0.5865(3) 0.4918(2) 0.0313(14) Uani 1 1 d . . .
H41 H 0.2951 0.5391 0.5066 0.038 Uiso 1 1 calc R A .
C42 C 0.3561(5) 0.5562(3) 0.6277(2) 0.0220(12) Uani 1 1 d . A .
C43 C 0.2245(6) 0.5551(3) 0.6582(3) 0.0310(14) Uani 1 1 d . . .
H43 H 0.1720 0.5995 0.6636 0.037 Uiso 1 1 calc R A .
C44 C 0.1687(7) 0.4908(3) 0.6806(3) 0.0385(15) Uani 1 1 d . A .
H44 H 0.0766 0.4908 0.6999 0.046 Uiso 1 1 calc R . .
C45 C 0.2470(7) 0.4258(4) 0.6749(3) 0.0387(15) Uani 1 1 d . . .
H45 H 0.2104 0.3814 0.6911 0.046 Uiso 1 1 calc R A .
C46 C 0.3782(7) 0.4269(3) 0.6453(3) 0.0379(15) Uani 1 1 d . A .
H46 H 0.4320 0.3826 0.6410 0.045 Uiso 1 1 calc R . .
C47 C 0.4339(6) 0.4913(3) 0.6215(2) 0.0304(13) Uani 1 1 d . . .
H47 H 0.5246 0.4909 0.6012 0.036 Uiso 1 1 calc R A .

loop_
_atom_site_aniso_label
_atom_site_aniso_U_11
_atom_site_aniso_U_22
_atom_site_aniso_U_33
_atom_site_aniso_U_23
_atom_site_aniso_U_13
_atom_site_aniso_U_12
Cu1 0.0206(3) 0.0241(4) 0.0201(3) 0.0023(3) 0.0004(2) 0.0005(3)
N1 0.015(2) 0.023(2) 0.025(2) 0.0028(19) 0.0024(19) 0.0015(18)
N2 0.019(2) 0.033(3) 0.031(3) 0.004(2) -0.007(2) 0.004(2)
N3 0.033(3) 0.042(3) 0.025(3) 0.004(2) -0.007(2) 0.006(2)
N4 0.034(3) 0.042(3) 0.027(3) 0.006(2) 0.002(2) 0.007(2)
C5 0.024(3) 0.019(3) 0.018(3) -0.004(2) 0.004(2) -0.002(2)
C6 0.023(3) 0.022(3) 0.030(3) -0.004(2) 0.003(2) -0.002(2)
C7 0.034(3) 0.040(4) 0.034(3) 0.001(3) 0.007(3) 0.000(3)
C8 0.031(3) 0.049(4) 0.048(4) -0.010(3) 0.018(3) -0.002(3)
C9 0.019(3) 0.056(4) 0.048(4) -0.013(3) 0.001(3) 0.007(3)
C10 0.022(3) 0.036(4) 0.036(3) -0.008(3) -0.004(2) 0.003(3)
N11 0.018(2) 0.020(2) 0.032(3) -0.006(2) -0.0009(19) 0.0024(19)
P1 0.0242(7) 0.0240(8) 0.0268(8) 0.0042(6) -0.0039(6) -0.0024(6)
C12 0.041(3) 0.020(3) 0.026(3) 0.001(2) -0.002(3) -0.006(3)
C13 0.082(5) 0.036(4) 0.030(4) 0.007(3) 0.014(4) 0.010(4)
C14 0.150(9) 0.043(5) 0.035(4) 0.005(4) 0.016(5) 0.000(6)
C15 0.102(7) 0.048(5) 0.033(4) -0.012(4) 0.030(4) -0.034(5)
C16 0.051(4) 0.044(4) 0.059(5) -0.010(4) 0.017(4) -0.012(3)
C17 0.038(3) 0.038(4) 0.042(4) 0.000(3) 0.009(3) -0.009(3)
C18 0.023(3) 0.029(3) 0.027(3) -0.001(2) 0.003(2) -0.002(2)
C19 0.024(3) 0.033(3) 0.031(3) -0.006(3) 0.004(3) -0.004(2)
C20 0.039(4) 0.052(4) 0.032(3) -0.007(3) -0.010(3) -0.002(3)
C21 0.045(4) 0.051(5) 0.038(4) -0.020(3) 0.005(3) -0.021(3)
C22 0.084(6) 0.042(4) 0.048(4) 0.002(3) -0.004(4) -0.034(4)
C23 0.057(4) 0.040(4) 0.044(4) 0.004(3) -0.010(3) -0.020(3)
P2 0.0180(6) 0.0246(8) 0.0227(7) -0.0002(6) 0.0000(6) 0.0006(6)
C30 0.022(3) 0.024(3) 0.030(3) 0.002(2) 0.007(2) 0.000(2)
C31 0.023(3) 0.039(4) 0.030(3) -0.004(3) 0.002(2) 0.001(3)
C32 0.026(3) 0.049(4) 0.049(4) -0.007(3) -0.010(3) 0.004(3)
C33 0.020(3) 0.048(4) 0.058(4) -0.004(3) 0.013(3) 0.000(3)
C34 0.035(3) 0.042(4) 0.040(4) -0.012(3) 0.009(3) 0.000(3)
C35 0.025(3) 0.037(4) 0.030(3) -0.002(3) 0.002(3) -0.002(3)
C36 0.023(3) 0.025(3) 0.029(3) 0.001(2) 0.001(2) 0.005(2)
C37 0.103(6) 0.035(4) 0.049(4) -0.007(3) -0.047(5) 0.007(4)
C38 0.137(8) 0.040(5) 0.059(5) -0.004(4) -0.051(5) 0.025(5)
C39 0.048(4) 0.058(5) 0.025(3) -0.005(3) -0.013(3) 0.015(3)
C40 0.038(3) 0.043(4) 0.030(3) -0.011(3) -0.003(3) -0.002(3)
C41 0.030(3) 0.040(4) 0.024(3) -0.001(3) 0.003(3) 0.003(3)
C42 0.024(3) 0.020(3) 0.022(3) 0.001(2) -0.008(2) -0.004(2)
C43 0.019(3) 0.032(3) 0.042(4) 0.004(3) 0.000(3) 0.000(2)
C44 0.030(3) 0.037(4) 0.048(4) 0.015(3) 0.005(3) -0.011(3)
C45 0.045(4) 0.034(4) 0.037(4) 0.011(3) -0.001(3) -0.007(3)
C46 0.053(4) 0.026(3) 0.034(3) 0.002(3) -0.006(3) 0.005(3)
C47 0.032(3) 0.030(3) 0.029(3) -0.001(3) 0.007(3) 0.007(3)

loop_
_atom_type_symbol
_atom_type_description
_atom_type_scat_dispersion_real
_atom_type_scat_dispersion_imag
_atom_type_scat_source
C C 0.0033 0.0016 'International Tables Vol C Tables 4.2.6.8 and 6.1.1.4'
H H 0.0000 0.0000 'International Tables Vol C Tables 4.2.6.8 and 6.1.1.4'
N N 0.0061 0.0033 'International Tables Vol C Tables 4.2.6.8 and 6.1.1.4'
P P 0.1023 0.0942 'International Tables Vol C Tables 4.2.6.8 and 6.1.1.4'
Cu Cu 0.3201 1.2651 'International Tables Vol C Tables 4.2.6.8 and 6.1.1.4'

loop_
_citation_id
_citation_doi
_citation_year
1 10.1039/C3CC42280A 2013

loop_
_geom_angle_atom_site_label_1
_geom_angle_atom_site_label_2
_geom_angle_atom_site_label_3
_geom_angle
N1 Cu1 N11 79.82(16)
N1 Cu1 P1 117.88(13)
N11 Cu1 P1 109.19(13)
N1 Cu1 P2 107.11(13)
N11 Cu1 P2 114.48(12)
P1 Cu1 P2 121.21(6)
C5 N1 N2 105.3(4)
C5 N1 Cu1 113.2(3)
N2 N1 Cu1 141.3(3)
N3 N2 N1 108.5(4)
N2 N3 N4 109.4(4)
C5 N4 N3 105.3(4)
N4 C5 N1 111.5(4)
N4 C5 C6 129.0(5)
N1 C5 C6 119.5(4)
N11 C6 C7 122.5(5)
N11 C6 C5 113.9(5)
C7 C6 C5 123.6(5)
C8 C7 C6 119.3(6)
C8 C7 H7 120.4
C6 C7 H7 120.4
C9 C8 C7 118.5(6)
C9 C8 H8 120.8
C7 C8 H8 120.8
C8 C9 C10 119.9(5)
C8 C9 H9 120.0
C10 C9 H9 120.0
N11 C10 C9 122.6(5)
N11 C10 H10 118.7
C9 C10 H10 118.7
C10 N11 C6 117.2(5)
C10 N11 Cu1 129.4(4)
C6 N11 Cu1 113.3(3)
C12 P1 C24' 103.1(3)
C12 P1 C18 100.1(2)
C24' P1 C18 107.5(3)
C12 P1 C24 111.6(3)
C24' P1 C24 9.6(4)
C18 P1 C24 100.8(3)
C12 P1 Cu1 114.34(18)
C24' P1 Cu1 111.6(3)
C18 P1 Cu1 118.64(19)
C24 P1 Cu1 110.3(3)
C17 C12 C13 118.2(6)
C17 C12 P1 116.7(4)
C13 C12 P1 125.1(5)
C14 C13 C12 120.1(7)
C14 C13 H13 120.0
C12 C13 H13 120.0
C15 C14 C13 120.6(7)
C15 C14 H14 119.7
C13 C14 H14 119.7
C14 C15 C16 120.1(7)
C14 C15 H15 119.9
C16 C15 H15 119.9
C15 C16 C17 119.4(7)
C15 C16 H16 120.3
C17 C16 H16 120.3
C12 C17 C16 121.6(6)
C12 C17 H17 119.2
C16 C17 H17 119.2
C23 C18 C19 119.3(5)
C23 C18 P1 120.3(4)
C19 C18 P1 120.2(4)
C18 C19 C20 120.0(6)
C18 C19 H19 120.0
C20 C19 H19 120.0
C21 C20 C19 120.9(6)
C21 C20 H20 119.5
C19 C20 H20 119.5
C20 C21 C22 118.8(6)
C20 C21 H21 120.6
C22 C21 H21 120.6
C21 C22 C23 120.4(6)
C21 C22 H22 119.8
C23 C22 H22 119.8
C18 C23 C22 120.5(6)
C18 C23 H23 119.8
C22 C23 H23 119.8
C25 C24 C29 120.0
C25 C24 P1 120.3(4)
C29 C24 P1 119.5(4)
C26 C25 C24 120.0
C26 C25 H25 120.0
C24 C25 H25 120.0
C25 C26 C27 120.0
C25 C26 H26 120.0
C27 C26 H26 120.0
C28 C27 C26 120.0
C28 C27 H27 120.0
C26 C27 H27 120.0
C29 C28 C27 120.0
C29 C28 H28 120.0
C27 C28 H28 120.0
C28 C29 C24 120.0
C28 C29 H29 120.0
C24 C29 H29 120.0
C25' C24' C29' 120.0
C25' C24' P1 122.9(5)
C29' C24' P1 116.4(5)
C26' C25' C24' 120.0
C26' C25' H25' 120.0
C24' C25' H25' 120.0
C27' C26' C25' 120.0
C27' C26' H26' 120.0
C25' C26' H26' 120.0
C26' C27' C28' 120.0
C26' C27' H27' 120.0
C28' C27' H27' 120.0
C29' C28' C27' 120.0
C29' C28' H28' 120.0
C27' C28' H28' 120.0
C28' C29' C24' 120.0
C28' C29' H29' 120.0
C24' C29' H29' 120.0
C36 P2 C30 104.5(2)
C36 P2 C42 102.9(2)
C30 P2 C42 103.1(2)
C36 P2 Cu1 118.88(18)
C30 P2 Cu1 110.33(18)
C42 P2 Cu1 115.46(18)
C35 C30 C31 119.6(5)
C35 C30 P2 124.3(4)
C31 C30 P2 116.1(4)
C32 C31 C30 119.9(5)
C32 C31 H31 120.0
C30 C31 H31 120.0
C31 C32 C33 120.5(6)
C31 C32 H32 119.8
C33 C32 H32 119.8
C34 C33 C32 119.8(6)
C34 C33 H33 120.1
C32 C33 H33 120.1
C33 C34 C35 120.1(6)
C33 C34 H34 120.0
C35 C34 H34 120.0
C30 C35 C34 120.1(5)
C30 C35 H35 119.9
C34 C35 H35 119.9
C37 C36 C41 118.0(5)
C37 C36 P2 118.0(4)
C41 C36 P2 124.0(4)
C36 C37 C38 121.4(6)
C36 C37 H37 119.3
C38 C37 H37 119.3
C39 C38 C37 120.5(7)
C39 C38 H38 119.8
C37 C38 H38 119.8
C40 C39 C38 118.3(6)
C40 C39 H39 120.8
C38 C39 H39 120.8
C39 C40 C41 121.2(6)
C39 C40 H40 119.4
C41 C40 H40 119.4
C36 C41 C40 120.5(6)
C36 C41 H41 119.8
C40 C41 H41 119.8
C47 C42 C43 118.8(5)
C47 C42 P2 123.9(4)
C43 C42 P2 117.2(4)
C44 C43 C42 121.2(6)
C44 C43 H43 119.4
C42 C43 H43 119.4
C43 C44 C45 120.1(6)
C43 C44 H44 120.0
C45 C44 H44 120.0
C46 C45 C44 118.9(6)
C46 C45 H45 120.6
C44 C45 H45 120.6
C45 C46 C47 121.4(6)
C45 C46 H46 119.3
C47 C46 H46 119.3
C42 C47 C46 119.6(5)
C42 C47 H47 120.2
C46 C47 H47 120.2

loop_
_geom_bond_atom_site_label_1
_geom_bond_atom_site_label_2
_geom_bond_distance
Cu1 N1 2.043(4)
Cu1 N11 2.118(4)
Cu1 P1 2.2397(16)
Cu1 P2 2.2508(15)
N1 C5 1.337(6)
N1 N2 1.351(5)
N2 N3 1.323(6)
N3 N4 1.346(6)
N4 C5 1.323(6)
C5 C6 1.461(7)
C6 N11 1.352(7)
C6 C7 1.385(8)
C7 C8 1.377(8)
C7 H7 0.9500
C8 C9 1.368(9)
C8 H8 0.9500
C9 C10 1.376(8)
C9 H9 0.9500
C10 N11 1.346(6)
C10 H10 0.9500
P1 C12 1.818(6)
P1 C24' 1.828(5)
P1 C18 1.833(5)
P1 C24 1.854(5)
C12 C17 1.371(8)
C12 C13 1.394(8)
C13 C14 1.391(10)
C13 H13 0.9500
C14 C15 1.359(11)
C14 H14 0.9500
C15 C16 1.375(10)
C15 H15 0.9500
C16 C17 1.390(9)
C16 H16 0.9500
C17 H17 0.9500
C18 C23 1.370(8)
C18 C19 1.371(7)
C19 C20 1.394(8)
C19 H19 0.9500
C20 C21 1.365(9)
C20 H20 0.9500
C21 C22 1.377(9)
C21 H21 0.9500
C22 C23 1.388(8)
C22 H22 0.9500
C23 H23 0.9500
C24 C25 1.3900
C24 C29 1.3900
C25 C26 1.3900
C25 H25 0.9500
C26 C27 1.3900
C26 H26 0.9500
C27 C28 1.3900
C27 H27 0.9500
C28 C29 1.3900
C28 H28 0.9500
C29 H29 0.9500
C24' C25' 1.3900
C24' C29' 1.3900
C25' C26' 1.3900
C25' H25' 0.9500
C26' C27' 1.3900
C26' H26' 0.9500
C27' C28' 1.3900
C27' H27' 0.9500
C28' C29' 1.3900
C28' H28' 0.9500
C29' H29' 0.9500
P2 C36 1.825(5)
P2 C30 1.828(5)
P2 C42 1.839(5)
C30 C35 1.378(7)
C30 C31 1.399(7)
C31 C32 1.373(8)
C31 H31 0.9500
C32 C33 1.388(9)
C32 H32 0.9500
C33 C34 1.377(8)
C33 H33 0.9500
C34 C35 1.394(8)
C34 H34 0.9500
C35 H35 0.9500
C36 C37 1.366(8)
C36 C41 1.379(8)
C37 C38 1.384(9)
C37 H37 0.9500
C38 C39 1.375(9)
C38 H38 0.9500
C39 C40 1.364(9)
C39 H39 0.9500
C40 C41 1.387(8)
C40 H40 0.9500
C41 H41 0.9500
C42 C47 1.387(7)
C42 C43 1.388(7)
C43 C44 1.377(8)
C43 H43 0.9500
C44 C45 1.389(9)
C44 H44 0.9500
C45 C46 1.375(9)
C45 H45 0.9500
C46 C47 1.389(8)
C46 H46 0.9500
C47 H47 0.9500

loop_
_geom_hbond_atom_site_label_D
_geom_hbond_atom_site_label_H
_geom_hbond_atom_site_label_A
_geom_hbond_distance_DH
_geom_hbond_distance_HA
_geom_hbond_distance_DA
_geom_hbond_angle_DHA
_geom_hbond_site_symmetry_A
C19 H19 N1 0.95 2.60 3.507(7) 159.3 .
C15 H15 N4 0.95 2.50 3.397(9) 157.1 4_675

loop_
_geom_torsion_atom_site_label_1
_geom_torsion_atom_site_label_2
_geom_torsion_atom_site_label_3
_geom_torsion_atom_site_label_4
_geom_torsion
N11 Cu1 N1 C5 -1.6(3)
P1 Cu1 N1 C5 104.8(3)
P2 Cu1 N1 C5 -114.3(3)
N11 Cu1 N1 N2 -175.8(6)
P1 Cu1 N1 N2 -69.4(6)
P2 Cu1 N1 N2 71.5(6)
C5 N1 N2 N3 -0.8(5)
Cu1 N1 N2 N3 173.7(4)
N1 N2 N3 N4 0.6(6)
N2 N3 N4 C5 -0.2(6)
N3 N4 C5 N1 -0.4(6)
N3 N4 C5 C6 179.8(5)
N2 N1 C5 N4 0.7(6)
Cu1 N1 C5 N4 -175.5(4)
N2 N1 C5 C6 -179.4(4)
Cu1 N1 C5 C6 4.4(6)
N4 C5 C6 N11 174.3(5)
N1 C5 C6 N11 -5.6(7)
N4 C5 C6 C7 -5.4(9)
N1 C5 C6 C7 174.8(5)
N11 C6 C7 C8 1.8(9)
C5 C6 C7 C8 -178.6(5)
C6 C7 C8 C9 -1.6(9)
C7 C8 C9 C10 -0.3(10)
C8 C9 C10 N11 2.2(10)
C9 C10 N11 C6 -2.1(8)
C9 C10 N11 Cu1 173.9(4)
C7 C6 N11 C10 0.1(8)
C5 C6 N11 C10 -179.6(5)
C7 C6 N11 Cu1 -176.5(4)
C5 C6 N11 Cu1 3.8(6)
N1 Cu1 N11 C10 -177.4(5)
P1 Cu1 N11 C10 66.5(5)
P2 Cu1 N11 C10 -73.1(5)
N1 Cu1 N11 C6 -1.3(4)
P1 Cu1 N11 C6 -117.4(3)
P2 Cu1 N11 C6 103.0(3)
N1 Cu1 P1 C12 117.3(2)
N11 Cu1 P1 C12 -154.2(2)
P2 Cu1 P1 C12 -17.9(2)
N1 Cu1 P1 C24' -126.2(3)
N11 Cu1 P1 C24' -37.7(3)
P2 Cu1 P1 C24' 98.6(3)
N1 Cu1 P1 C18 -0.5(3)
N11 Cu1 P1 C18 88.0(2)
P2 Cu1 P1 C18 -135.6(2)
N1 Cu1 P1 C24 -115.9(3)
N11 Cu1 P1 C24 -27.5(3)
P2 Cu1 P1 C24 108.9(3)
C24' P1 C12 C17 -168.5(5)
C18 P1 C12 C17 80.8(5)
C24 P1 C12 C17 -173.2(5)
Cu1 P1 C12 C17 -47.2(5)
C24' P1 C12 C13 14.9(6)
C18 P1 C12 C13 -95.8(6)
C24 P1 C12 C13 10.2(6)
Cu1 P1 C12 C13 136.2(5)
C17 C12 C13 C14 -0.1(10)
P1 C12 C13 C14 176.4(6)
C12 C13 C14 C15 0.7(12)
C13 C14 C15 C16 -0.7(12)
C14 C15 C16 C17 0.1(11)
C13 C12 C17 C16 -0.5(9)
P1 C12 C17 C16 -177.3(5)
C15 C16 C17 C12 0.5(10)
C12 P1 C18 C23 55.6(6)
C24' P1 C18 C23 -51.6(6)
C24 P1 C18 C23 -58.9(6)
Cu1 P1 C18 C23 -179.3(4)
C12 P1 C18 C19 -120.8(5)
C24' P1 C18 C19 132.0(5)
C24 P1 C18 C19 124.7(5)
Cu1 P1 C18 C19 4.3(5)
C23 C18 C19 C20 -1.5(9)
P1 C18 C19 C20 174.9(4)
C18 C19 C20 C21 1.6(9)
C19 C20 C21 C22 -0.7(10)
C20 C21 C22 C23 -0.3(11)
C19 C18 C23 C22 0.6(10)
P1 C18 C23 C22 -175.8(6)
C21 C22 C23 C18 0.3(11)
C12 P1 C24 C25 57.2(5)
C24' P1 C24 C25 28(3)
C18 P1 C24 C25 162.7(5)
Cu1 P1 C24 C25 -71.1(5)
C12 P1 C24 C29 -128.2(5)
C24' P1 C24 C29 -157(3)
C18 P1 C24 C29 -22.7(5)
Cu1 P1 C24 C29 103.5(4)
C29 C24 C25 C26 0.0
P1 C24 C25 C26 174.6(6)
C24 C25 C26 C27 0.0
C25 C26 C27 C28 0.0
C26 C27 C28 C29 0.0
C27 C28 C29 C24 0.0
C25 C24 C29 C28 0.0
P1 C24 C29 C28 -174.6(6)
C12 P1 C24' C25' 42.6(6)
C18 P1 C24' C25' 147.8(5)
C24 P1 C24' C25' -165(3)
Cu1 P1 C24' C25' -80.5(6)
C12 P1 C24' C29' -146.9(5)
C18 P1 C24' C29' -41.7(6)
C24 P1 C24' C29' 6(3)
Cu1 P1 C24' C29' 90.0(5)
C29' C24' C25' C26' 0.0
P1 C24' C25' C26' 170.2(7)
C24' C25' C26' C27' 0.0
C25' C26' C27' C28' 0.0
C26' C27' C28' C29' 0.0
C27' C28' C29' C24' 0.0
C25' C24' C29' C28' 0.0
P1 C24' C29' C28' -170.8(7)
N1 Cu1 P2 C36 165.7(2)
N11 Cu1 P2 C36 79.3(2)
P1 Cu1 P2 C36 -55.0(2)
N1 Cu1 P2 C30 -73.7(2)
N11 Cu1 P2 C30 -160.0(2)
P1 Cu1 P2 C30 65.7(2)
N1 Cu1 P2 C42 42.7(2)
N11 Cu1 P2 C42 -43.7(2)
P1 Cu1 P2 C42 -177.99(18)
C36 P2 C30 C35 -1.0(6)
C42 P2 C30 C35 106.2(5)
Cu1 P2 C30 C35 -129.9(5)
C36 P2 C30 C31 176.2(4)
C42 P2 C30 C31 -76.6(5)
Cu1 P2 C30 C31 47.2(5)
C35 C30 C31 C32 -1.5(9)
P2 C30 C31 C32 -178.9(5)
C30 C31 C32 C33 2.1(10)
C31 C32 C33 C34 -1.2(10)
C32 C33 C34 C35 -0.3(10)
C31 C30 C35 C34 0.1(9)
P2 C30 C35 C34 177.2(5)
C33 C34 C35 C30 0.8(9)
C30 P2 C36 C37 -100.5(6)
C42 P2 C36 C37 152.1(6)
Cu1 P2 C36 C37 23.1(6)
C30 P2 C36 C41 79.8(5)
C42 P2 C36 C41 -27.6(5)
Cu1 P2 C36 C41 -156.7(4)
C41 C36 C37 C38 1.2(12)
P2 C36 C37 C38 -178.6(7)
C36 C37 C38 C39 0.3(14)
C37 C38 C39 C40 -1.8(13)
C38 C39 C40 C41 1.7(11)
C37 C36 C41 C40 -1.2(9)
P2 C36 C41 C40 178.6(4)
C39 C40 C41 C36 -0.3(9)
C36 P2 C42 C47 94.3(5)
C30 P2 C42 C47 -14.2(5)
Cu1 P2 C42 C47 -134.5(4)
C36 P2 C42 C43 -84.0(4)
C30 P2 C42 C43 167.5(4)
Cu1 P2 C42 C43 47.1(4)
C47 C42 C43 C44 -1.8(8)
P2 C42 C43 C44 176.6(4)
C42 C43 C44 C45 2.4(9)
C43 C44 C45 C46 -1.6(9)
C44 C45 C46 C47 0.4(9)
C43 C42 C47 C46 0.6(8)
P2 C42 C47 C46 -177.7(4)
C45 C46 C47 C42 0.1(8)
